data_2017847
loop_
_publ_author_name
'Kawano, Tetsuya'
'Yamane, Hisanori'

_publ_section_title
;
 Mg~5~TiO~4~(BO~3~)~2~
;
_journal_coeditor_code KU3033
_journal_issue 10
_journal_name_full 'Acta Crystallographica Section C'
_journal_page_first i92
_journal_page_last i94
_journal_paper_doi 10.1107/S0108270110036577
_journal_volume 66
_journal_year 2010
_chemical_formula_iupac 'Mg5 Ti O4 (B O3)2'
_chemical_formula_moiety 'B2 Mg5 O10 Ti'
_chemical_formula_structural 'B2 Mg5 O10 Ti'
_chemical_formula_sum 'B2 Mg5 O10 Ti'
_chemical_formula_weight 351.07
_chemical_name_systematic
;
pentamagnesium titanium(IV) tetraoxide bis(borate)
;
_space_group_IT_number 55
_symmetry_cell_setting orthorhombic
_symmetry_space_group_name_Hall '-P 2 2ab'
_symmetry_space_group_name_H-M 'P b a m'
_atom_sites_solution_primary direct
_atom_sites_solution_secondary difmap
_audit_creation_method SHELXL-97
_cell_angle_alpha 90.00
_cell_angle_beta 90.00
_cell_angle_gamma 90.00
_cell_formula_units_Z 2
_cell_length_a 9.2636(5)
_cell_length_b 12.2989(5)
_cell_length_c 3.01309(15)
_cell_measurement_reflns_used 2730
_cell_measurement_temperature 298(2)
_cell_measurement_theta_max 27.475
_cell_measurement_theta_min 3.315
_cell_volume 343.29(3)
_computing_cell_refinement 'PROCESS-AUTO (Rigaku/MSC, 2005)'
_computing_data_collection 'PROCESS-AUTO (Rigaku/MSC, 2005)'
_computing_data_reduction 'CrystalStructure (Rigaku/MSC, 2005)'
_computing_molecular_graphics 'VESTA (Momma & Izumi, 2008)'
_computing_publication_material 'SHELXL97 (Sheldrick, 2008)'
_computing_structure_refinement 'SHELXL97 (Sheldrick, 2008)'
_computing_structure_solution 'SIR2004 (Burla <i>et al.</i>, 2005)'
_diffrn_ambient_temperature 298(2)
_diffrn_detector_area_resol_mean 10
_diffrn_measured_fraction_theta_full 0.998
_diffrn_measured_fraction_theta_max 0.998
_diffrn_measurement_device_type 'Rigaku R-AXIS RAPID II'
_diffrn_measurement_method \w
_diffrn_radiation_monochromator graphite
_diffrn_radiation_source 'fine-focus sealed tube'
_diffrn_radiation_type MoK\a
_diffrn_radiation_wavelength 0.71073
_diffrn_reflns_av_R_equivalents 0.0267
_diffrn_reflns_av_sigmaI/netI 0.0190
_diffrn_reflns_limit_h_max 12
_diffrn_reflns_limit_h_min -12
_diffrn_reflns_limit_k_max 15
_diffrn_reflns_limit_k_min -15
_diffrn_reflns_limit_l_max 3
_diffrn_reflns_limit_l_min -3
_diffrn_reflns_number 3166
_diffrn_reflns_theta_full 27.47
_diffrn_reflns_theta_max 27.47
_diffrn_reflns_theta_min 3.31
_diffrn_standards_decay_% 0
_exptl_absorpt_coefficient_mu 1.761
_exptl_absorpt_correction_T_max 0.925380
_exptl_absorpt_correction_T_min 0.863851
_exptl_absorpt_correction_type numerical
_exptl_absorpt_process_details '(NUMABS; Higashi, 1999)'
_exptl_crystal_colour colourless
_exptl_crystal_density_diffrn 3.396
_exptl_crystal_density_method 'not measured'
_exptl_crystal_description block
_exptl_crystal_F_000 344
_exptl_crystal_size_max 0.134
_exptl_crystal_size_mid 0.085
_exptl_crystal_size_min 0.080
_refine_diff_density_max 0.405
_refine_diff_density_min -0.418
_refine_ls_extinction_method none
_refine_ls_goodness_of_fit_ref 1.287
_refine_ls_matrix_type full
_refine_ls_number_parameters 54
_refine_ls_number_reflns 463
_refine_ls_number_restraints 0
_refine_ls_restrained_S_all 1.287
_refine_ls_R_factor_all 0.0243
_refine_ls_R_factor_gt 0.0203
_refine_ls_shift/su_max 0.000
_refine_ls_shift/su_mean 0.000
_refine_ls_structure_factor_coef Fsqd
_refine_ls_weighting_details 'calc w=1/[\s^2^(Fo^2^)+(0.0422P)^2^+0.0192P] where P=(Fo^2^+2Fc^2^)/3'
_refine_ls_weighting_scheme calc
_refine_ls_wR_factor_gt 0.0650
_refine_ls_wR_factor_ref 0.0704
_reflns_number_gt 413
_reflns_number_total 463
_reflns_threshold_expression I>2\s(I)
_cod_data_source_file ku3033.cif
_cod_data_source_block I
_cod_database_code 2017847
_cod_database_fobs_code 2017847

loop_
_symmetry_equiv_pos_as_xyz
'x, y, z'
'-x, -y, z'
'x+1/2, -y+1/2, -z'
'-x+1/2, y+1/2, -z'
'-x, -y, -z'
'x, y, -z'
'-x-1/2, y-1/2, z'
'x-1/2, -y-1/2, z'

loop_
_atom_site_type_symbol
_atom_site_label
_atom_site_fract_x
_atom_site_fract_y
_atom_site_fract_z
_atom_site_U_iso_or_equiv
_atom_site_adp_type
_atom_site_calc_flag
_atom_site_refinement_flags
_atom_site_occupancy
_atom_site_disorder_assembly
_atom_site_disorder_group
Ti Ti1 0.23863(5) 0.38402(4) 0.0000 0.0043(2) Uani d SP 0.50 . .
Mg Mg1 0.23863(5) 0.38402(4) 0.0000 0.0043(2) Uani d SP 0.50 . .
Mg Mg2 0.00149(7) 0.21804(6) 0.5000 0.0060(3) Uani d S 1 . .
Mg Mg3 0.0000 0.0000 0.0000 0.0083(3) Uani d S 1 . .
Mg Mg4 0.0000 0.5000 0.5000 0.0061(3) Uani d S 1 . .
O O1 0.12572(18) 0.14254(11) 0.0000 0.0071(4) Uani d S 1 . .
O O2 0.35021(16) 0.04263(12) 0.0000 0.0068(4) Uani d S 1 . .
O O3 0.35034(16) 0.23704(13) 0.0000 0.0070(4) Uani d S 1 . .
O O4 0.10946(19) 0.35677(11) 0.5000 0.0090(4) Uani d S 1 . .
O O5 0.38167(17) 0.42350(12) 0.5000 0.0080(4) Uani d S 1 . .
B B1 0.2745(3) 0.1398(2) 0.0000 0.0065(6) Uiso d S 1 . .

loop_
_atom_site_aniso_label
_atom_site_aniso_U_11
_atom_site_aniso_U_22
_atom_site_aniso_U_33
_atom_site_aniso_U_12
_atom_site_aniso_U_13
_atom_site_aniso_U_23
Ti1/Mg1 0.0035(3) 0.0052(3) 0.0042(4) 0.0006(2) 0.000 0.000
Mg2 0.0060(5) 0.0054(5) 0.0065(5) -0.0007(2) 0.000 0.000
Mg3 0.0110(6) 0.0066(6) 0.0072(6) 0.0009(4) 0.000 0.000
Mg4 0.0057(6) 0.0049(6) 0.0077(7) 0.0007(4) 0.000 0.000
O1 0.0065(8) 0.0091(8) 0.0057(9) 0.0007(6) 0.000 0.000
O2 0.0072(8) 0.0063(8) 0.0070(9) 0.0005(6) 0.000 0.000
O3 0.0077(8) 0.0070(8) 0.0064(8) 0.0001(6) 0.000 0.000
O4 0.0061(9) 0.0029(8) 0.0179(11) 0.0001(6) 0.000 0.000
O5 0.0050(8) 0.0059(8) 0.0132(10) 0.0002(6) 0.000 0.000

loop_
_atom_type_symbol
_atom_type_description
_atom_type_scat_dispersion_real
_atom_type_scat_dispersion_imag
_atom_type_scat_source
B B 0.0013 0.0007 'International Tables Vol C Tables 4.2.6.8 and 6.1.1.4'
O O 0.0106 0.0060 'International Tables Vol C Tables 4.2.6.8 and 6.1.1.4'
Mg Mg 0.0486 0.0363 'International Tables Vol C Tables 4.2.6.8 and 6.1.1.4'
Ti Ti 0.2776 0.4457 'International Tables Vol C Tables 4.2.6.8 and 6.1.1.4'

loop_
_exptl_crystal_face_index_h
_exptl_crystal_face_index_k
_exptl_crystal_face_index_l
_exptl_crystal_face_perp_dist
0.27 -0.35 12.24 0.0509
-1.98 2.66 8.57 0.0261
2.76 -3.69 0.27 0.0435
0.60 -8.57 3.97 0.0543
1.33 -5.17 8.64 0.0522
1.36 5.03 8.74 0.0461
0.01 9.26 0.00 0.0212
-1.36 4.91 -8.83 0.0437
-0.45 -8.90 -2.86 0.0644
2.92 -0.62 2.94 0.0367
-2.97 0.41 -1.91 0.0178
-2.93 0.59 -2.81 0.0189
0.78 2.33 -11.46 0.0766
-1.27 -1.14 -11.05 0.0672
1.22 -8.41 1.25 0.0515
1.64 -5.06 7.81 0.0510
0.01 7.40 7.40 0.0333
-0.94 8.74 1.28 0.0238

loop_
_geom_angle_atom_site_label_1
_geom_angle_atom_site_label_2
_geom_angle_atom_site_label_3
_geom_angle_site_symmetry_1
_geom_angle_site_symmetry_3
_geom_angle
_geom_angle_publ_flag
O4 Ti1/Mg1 O4 1_554 . 100.97(8) no
O4 Ti1/Mg1 O5 1_554 . 175.33(5) no
O4 Ti1/Mg1 O5 . . 82.57(5) no
O4 Ti1/Mg1 O5 1_554 1_554 82.57(5) no
O4 Ti1/Mg1 O5 . 1_554 175.33(5) no
O5 Ti1/Mg1 O5 . 1_554 93.74(7) no
O4 Ti1/Mg1 O3 1_554 . 98.94(5) no
O4 Ti1/Mg1 O3 . . 98.94(5) no
O5 Ti1/Mg1 O3 . . 83.41(5) no
O5 Ti1/Mg1 O3 1_554 . 83.41(5) no
O4 Ti1/Mg1 O2 1_554 7_665 85.41(5) no
O4 Ti1/Mg1 O2 . 7_665 85.41(5) no
O5 Ti1/Mg1 O2 . 7_665 91.88(5) no
O5 Ti1/Mg1 O2 1_554 7_665 91.88(5) no
O3 Ti1/Mg1 O2 . 7_665 173.08(6) no
O4 Ti1/Mg1 Mg3 1_554 3 127.95(4) no
O4 Ti1/Mg1 Mg3 . 3 127.95(4) no
O5 Ti1/Mg1 Mg3 . 3 47.74(3) no
O5 Ti1/Mg1 Mg3 1_554 3 47.74(3) no
O3 Ti1/Mg1 Mg3 . 3 90.71(4) no
O2 Ti1/Mg1 Mg3 7_665 3 82.37(4) no
O4 Ti1/Mg1 Ti1/Mg1 1_554 1_554 39.51(4) no
O4 Ti1/Mg1 Ti1/Mg1 . 1_554 140.49(4) no
O5 Ti1/Mg1 Ti1/Mg1 . 1_554 136.87(3) no
O5 Ti1/Mg1 Ti1/Mg1 1_554 1_554 43.13(3) no
O3 Ti1/Mg1 Ti1/Mg1 . 1_554 90 no
O2 Ti1/Mg1 Ti1/Mg1 7_665 1_554 90 no
Mg3 Ti1/Mg1 Ti1/Mg1 3 1_554 90 no
O4 Ti1/Mg1 Ti1/Mg1 1_554 1_556 140.49(4) no
O4 Ti1/Mg1 Ti1/Mg1 . 1_556 39.51(4) no
O5 Ti1/Mg1 Ti1/Mg1 . 1_556 43.13(3) no
O5 Ti1/Mg1 Ti1/Mg1 1_554 1_556 136.87(3) no
O3 Ti1/Mg1 Ti1/Mg1 . 1_556 90 no
O2 Ti1/Mg1 Ti1/Mg1 7_665 1_556 90 no
Mg3 Ti1/Mg1 Ti1/Mg1 3 1_556 90 no
Ti1/Mg1 Ti1/Mg1 Ti1/Mg1 1_554 1_556 180.00(4) no
O4 Ti1/Mg1 Mg4 1_554 1_554 41.46(4) no
O4 Ti1/Mg1 Mg4 . 1_554 91.00(5) no
O5 Ti1/Mg1 Mg4 . 1_554 136.06(5) no
O5 Ti1/Mg1 Mg4 1_554 1_554 89.70(4) no
O3 Ti1/Mg1 Mg4 . 1_554 140.41(3) no
O2 Ti1/Mg1 Mg4 7_665 1_554 44.20(3) no
Mg3 Ti1/Mg1 Mg4 3 1_554 112.918(15) no
Ti1/Mg1 Ti1/Mg1 Mg4 1_554 1_554 60.202(5) no
Ti1/Mg1 Ti1/Mg1 Mg4 1_556 1_554 119.798(5) no
O4 Mg2 O5 . 3_456 177.86(7) no
O4 Mg2 O1 . 1_556 95.95(6) no
O5 Mg2 O1 3_456 1_556 85.54(6) no
O4 Mg2 O1 . . 95.95(6) no
O5 Mg2 O1 3_456 . 85.54(6) no
O1 Mg2 O1 1_556 . 91.07(7) no
O4 Mg2 O3 . 3_455 96.24(6) no
O5 Mg2 O3 3_456 3_455 82.26(5) no
O1 Mg2 O3 1_556 3_455 167.79(7) no
O1 Mg2 O3 . 3_455 88.15(4) no
O4 Mg2 O3 . 3_456 96.24(6) no
O5 Mg2 O3 3_456 3_456 82.26(5) no
O1 Mg2 O3 1_556 3_456 88.15(4) no
O1 Mg2 O3 . 3_456 167.79(7) no
O3 Mg2 O3 3_455 3_456 90.05(6) no
O4 Mg2 Mg2 . 1_556 90 no
O5 Mg2 Mg2 3_456 1_556 90 no
O1 Mg2 Mg2 1_556 1_556 44.47(3) no
O1 Mg2 Mg2 . 1_556 135.53(3) no
O3 Mg2 Mg2 3_455 1_556 135.03(3) no
O3 Mg2 Mg2 3_456 1_556 44.97(3) no
O4 Mg2 Mg2 . 1_554 90 no
O5 Mg2 Mg2 3_456 1_554 90 no
O1 Mg2 Mg2 1_556 1_554 135.53(3) no
O1 Mg2 Mg2 . 1_554 44.47(3) no
O3 Mg2 Mg2 3_455 1_554 44.97(3) no
O3 Mg2 Mg2 3_456 1_554 135.03(3) no
Mg2 Mg2 Mg2 1_556 1_554 180 no
O4 Mg2 Mg3 . . 138.97(4) no
O5 Mg2 Mg3 3_456 . 42.48(3) no
O1 Mg2 Mg3 1_556 . 88.20(4) no
O1 Mg2 Mg3 . . 43.06(4) no
O3 Mg2 Mg3 3_455 . 82.92(4) no
O3 Mg2 Mg3 3_456 . 124.73(5) no
Mg2 Mg2 Mg3 1_556 . 119.327(7) no
Mg2 Mg2 Mg3 1_554 . 60.673(7) no
O4 Mg2 Mg3 . 1_556 138.97(4) no
O5 Mg2 Mg3 3_456 1_556 42.48(3) no
O1 Mg2 Mg3 1_556 1_556 43.06(4) no
O1 Mg2 Mg3 . 1_556 88.19(4) no
O3 Mg2 Mg3 3_455 1_556 124.73(5) no
O3 Mg2 Mg3 3_456 1_556 82.92(4) no
Mg2 Mg2 Mg3 1_556 1_556 60.673(7) no
Mg2 Mg2 Mg3 1_554 1_556 119.327(7) no
Mg3 Mg2 Mg3 . 1_556 58.653(15) no
O4 Mg2 Ti1/Mg1 . 3_455 137.75(4) no
O5 Mg2 Ti1/Mg1 3_456 3_455 40.78(3) no
O1 Mg2 Ti1/Mg1 1_556 3_455 126.29(5) no
O1 Mg2 Ti1/Mg1 . 3_455 84.50(4) no
O3 Mg2 Ti1/Mg1 3_455 3_455 41.51(4) no
O3 Mg2 Ti1/Mg1 3_456 3_455 86.16(4) no
Mg2 Mg2 Ti1/Mg1 1_556 3_455 118.808(8) no
Mg2 Mg2 Ti1/Mg1 1_554 3_455 61.192(8) no
Mg3 Mg2 Ti1/Mg1 . 3_455 53.876(13) no
Mg3 Mg2 Ti1/Mg1 1_556 3_455 83.25(2) no
O5 Mg3 O5 7_655 3_455 180.00(10) no
O5 Mg3 O5 7_655 7_654 92.41(6) no
O5 Mg3 O5 3_455 7_654 87.59(6) no
O5 Mg3 O5 7_655 3_456 87.59(6) no
O5 Mg3 O5 3_455 3_456 92.41(6) no
O5 Mg3 O5 7_654 3_456 180.00(10) no
O5 Mg3 O1 7_655 . 94.87(5) no
O5 Mg3 O1 3_455 . 85.13(5) no
O5 Mg3 O1 7_654 . 94.87(5) no
O5 Mg3 O1 3_456 . 85.13(5) no
O5 Mg3 O1 7_655 5 85.13(5) no
O5 Mg3 O1 3_455 5 94.87(5) no
O5 Mg3 O1 7_654 5 85.13(5) no
O5 Mg3 O1 3_456 5 94.87(5) no
O1 Mg3 O1 . 5 180.00(4) no
O5 Mg3 Ti1/Mg1 7_655 7_655 47.05(3) no
O5 Mg3 Ti1/Mg1 3_455 7_655 132.95(3) no
O5 Mg3 Ti1/Mg1 7_654 7_655 47.05(3) no
O5 Mg3 Ti1/Mg1 3_456 7_655 132.95(3) no
O1 Mg3 Ti1/Mg1 . 7_655 86.91(5) no
O1 Mg3 Ti1/Mg1 5 7_655 93.09(5) no
O5 Mg3 Ti1/Mg1 7_655 3_455 132.95(3) no
O5 Mg3 Ti1/Mg1 3_455 3_455 47.05(3) no
O5 Mg3 Ti1/Mg1 7_654 3_455 132.95(3) no
O5 Mg3 Ti1/Mg1 3_456 3_455 47.05(3) no
O1 Mg3 Ti1/Mg1 . 3_455 93.09(4) no
O1 Mg3 Ti1/Mg1 5 3_455 86.91(5) no
Ti1/Mg1 Mg3 Ti1/Mg1 7_655 3_455 180.00(2) no
O5 Mg3 Mg3 7_655 1_554 136.20(3) no
O5 Mg3 Mg3 3_455 1_554 43.80(3) no
O5 Mg3 Mg3 7_654 1_554 43.80(3) no
O5 Mg3 Mg3 3_456 1_554 136.20(3) no
O1 Mg3 Mg3 . 1_554 90 no
O1 Mg3 Mg3 5 1_554 90 no
Ti1/Mg1 Mg3 Mg3 7_655 1_554 90 no
Ti1/Mg1 Mg3 Mg3 3_455 1_554 90 no
O5 Mg3 Mg3 7_655 1_556 43.80(3) no
O5 Mg3 Mg3 3_455 1_556 136.20(3) no
O5 Mg3 Mg3 7_654 1_556 136.20(3) no
O5 Mg3 Mg3 3_456 1_556 43.80(3) no
O1 Mg3 Mg3 . 1_556 90 no
O1 Mg3 Mg3 5 1_556 90 no
Ti1/Mg1 Mg3 Mg3 7_655 1_556 90 no
Ti1/Mg1 Mg3 Mg3 3_455 1_556 90 no
Mg3 Mg3 Mg3 1_554 1_556 180 no
O4 Mg4 O4 . 5_566 180 no
O4 Mg4 O2 . 7_666 83.54(5) no
O4 Mg4 O2 5_566 7_666 96.46(5) no
O4 Mg4 O2 . 3_455 96.46(5) no
O4 Mg4 O2 5_566 3_455 83.54(5) no
O2 Mg4 O2 7_666 3_455 180 no
O4 Mg4 O2 . 7_665 83.54(5) no
O4 Mg4 O2 5_566 7_665 96.46(5) no
O2 Mg4 O2 7_666 7_665 90.89(6) no
O2 Mg4 O2 3_455 7_665 89.11(6) no
O4 Mg4 O2 . 3_456 96.46(5) no
O4 Mg4 O2 5_566 3_456 83.54(5) no
O2 Mg4 O2 7_666 3_456 89.11(6) no
O2 Mg4 O2 3_455 3_456 90.89(6) no
O2 Mg4 O2 7_665 3_456 180.00(8) no
O4 Mg4 Mg4 . 1_556 90 no
O4 Mg4 Mg4 5_566 1_556 90 no
O2 Mg4 Mg4 7_666 1_556 44.56(3) no
O2 Mg4 Mg4 3_455 1_556 135.44(3) no
O2 Mg4 Mg4 7_665 1_556 135.44(3) no
O2 Mg4 Mg4 3_456 1_556 44.56(3) no
O4 Mg4 Mg4 . 1_554 90 no
O4 Mg4 Mg4 5_566 1_554 90 no
O2 Mg4 Mg4 7_666 1_554 135.44(3) no
O2 Mg4 Mg4 3_455 1_554 44.56(3) no
O2 Mg4 Mg4 7_665 1_554 44.56(3) no
O2 Mg4 Mg4 3_456 1_554 135.44(3) no
Mg4 Mg4 Mg4 1_556 1_554 180 no
O4 Mg4 Ti1/Mg1 . 5_565 140.49(3) no
O4 Mg4 Ti1/Mg1 5_566 5_565 39.51(3) no
O2 Mg4 Ti1/Mg1 7_666 5_565 135.72(4) no
O2 Mg4 Ti1/Mg1 3_455 5_565 44.28(4) no
O2 Mg4 Ti1/Mg1 7_665 5_565 90.45(4) no
O2 Mg4 Ti1/Mg1 3_456 5_565 89.55(4) no
Mg4 Mg4 Ti1/Mg1 1_556 5_565 119.798(5) no
Mg4 Mg4 Ti1/Mg1 1_554 5_565 60.202(5) no
O4 Mg4 Ti1/Mg1 . 5_566 140.49(3) no
O4 Mg4 Ti1/Mg1 5_566 5_566 39.51(3) no
O2 Mg4 Ti1/Mg1 7_666 5_566 90.45(4) no
O2 Mg4 Ti1/Mg1 3_455 5_566 89.55(4) no
O2 Mg4 Ti1/Mg1 7_665 5_566 135.72(4) no
O2 Mg4 Ti1/Mg1 3_456 5_566 44.28(4) no
Mg4 Mg4 Ti1/Mg1 1_556 5_566 60.202(5) no
Mg4 Mg4 Ti1/Mg1 1_554 5_566 119.798(5) no
Ti1/Mg1 Mg4 Ti1/Mg1 5_565 5_566 59.596(10) no
B1 O1 Mg3 . . 122.18(14) no
B1 O1 Mg2 . 1_554 123.77(8) no
Mg3 O1 Mg2 . 1_554 93.71(6) no
B1 O1 Mg2 . . 123.77(8) no
Mg3 O1 Mg2 . . 93.71(6) no
Mg2 O1 Mg2 1_554 . 91.07(7) no
B1 O2 Mg4 . 3_556 123.09(8) no
B1 O2 Mg4 . 3 123.09(8) no
Mg4 O2 Mg4 3_556 3 90.89(6) no
B1 O2 Ti1/Mg1 . 7_655 126.73(15) no
Mg4 O2 Ti1/Mg1 3_556 7_655 91.53(5) no
Mg4 O2 Ti1/Mg1 3 7_655 91.52(5) no
B1 O3 Ti1/Mg1 . . 119.79(14) no
B1 O3 Mg2 . 3_556 123.82(8) no
Ti1/Mg1 O3 Mg2 . 3_556 95.83(6) no
B1 O3 Mg2 . 3 123.82(8) no
Ti1/Mg1 O3 Mg2 . 3 95.83(6) no
Mg2 O3 Mg2 3_556 3 90.05(6) no
Ti1/Mg1 O4 Ti1/Mg1 1_556 . 100.97(8) no
Ti1/Mg1 O4 Mg2 1_556 . 117.25(5) no
Ti1/Mg1 O4 Mg2 . . 117.25(5) no
Ti1/Mg1 O4 Mg4 1_556 . 99.03(5) no
Ti1/Mg1 O4 Mg4 . . 99.03(5) no
Mg2 O4 Mg4 . . 119.69(9) no
Ti1/Mg1 O5 Ti1/Mg1 . 1_556 93.74(7) no
Ti1/Mg1 O5 Mg2 . 3_556 98.44(6) no
Ti1/Mg1 O5 Mg2 1_556 3_556 98.44(6) no
Ti1/Mg1 O5 Mg3 . 3_556 165.91(9) no
Ti1/Mg1 O5 Mg3 1_556 3_556 85.203(14) no
Mg2 O5 Mg3 3_556 3_556 95.61(6) no
Ti1/Mg1 O5 Mg3 . 3 85.203(14) no
Ti1/Mg1 O5 Mg3 1_556 3 165.91(9) no
Mg2 O5 Mg3 3_556 3 95.61(6) no
Mg3 O5 Mg3 3_556 3 92.41(6) no
O1 B1 O2 . . 121.8(2) yes
O1 B1 O3 . . 119.00(19) yes
O2 B1 O3 . . 119.2(2) yes

loop_
_geom_bond_atom_site_label_1
_geom_bond_atom_site_label_2
_geom_bond_site_symmetry_2
_geom_bond_distance
_geom_bond_publ_flag
Ti1/Mg1 O4 1_554 1.9528(11) no
Ti1/Mg1 O4 . 1.9528(11) yes
Ti1/Mg1 O5 . 2.0643(11) yes
Ti1/Mg1 O5 1_554 2.0643(11) no
Ti1/Mg1 O3 . 2.0829(16) yes
Ti1/Mg1 O2 7_665 2.1172(16) yes
Ti1/Mg1 Mg3 3 2.8102(5) no
Ti1/Mg1 Ti1/Mg1 1_554 3.01309(15) no
Ti1/Mg1 Ti1/Mg1 1_556 3.01309(15) no
Ti1/Mg1 Mg4 1_554 3.0316(4) no
Mg2 O4 . 1.9778(16) yes
Mg2 O5 3_456 2.0645(17) yes
Mg2 O1 1_556 2.1110(12) no
Mg2 O1 . 2.1110(12) yes
Mg2 O3 3_455 2.1296(12) no
Mg2 O3 3_456 2.1296(12) yes
Mg2 Mg2 1_556 3.01309(15) no
Mg2 Mg2 1_554 3.01309(15) no
Mg2 Mg3 . 3.0759(7) no
Mg2 Mg3 1_556 3.0759(7) no
Mg2 Ti1/Mg1 3_455 3.1264(7) no
Mg3 O5 7_655 2.0872(11) no
Mg3 O5 3_455 2.0872(11) no
Mg3 O5 7_654 2.0872(11) no
Mg3 O5 3_456 2.0872(11) yes
Mg3 O1 . 2.1047(15) yes
Mg3 O1 5 2.1047(15) no
Mg3 Ti1/Mg1 7_655 2.8102(5) no
Mg3 Ti1/Mg1 3_455 2.8102(5) no
Mg3 Mg3 1_554 3.01309(15) no
Mg3 Mg3 1_556 3.01309(15) no
Mg4 O4 . 2.0326(15) yes
Mg4 O4 5_566 2.0326(15) no
Mg4 O2 7_666 2.1142(11) no
Mg4 O2 3_455 2.1142(11) no
Mg4 O2 7_665 2.1142(11) yes
Mg4 O2 3_456 2.1142(11) no
Mg4 Mg4 1_556 3.01309(15) no
Mg4 Mg4 1_554 3.01309(15) no
Mg4 Ti1/Mg1 5_565 3.0316(4) no
Mg4 Ti1/Mg1 5_566 3.0316(4) no
O1 B1 . 1.379(3) yes
O1 Mg2 1_554 2.1110(12) no
O2 B1 . 1.385(3) yes
O2 Mg4 3_556 2.1142(11) no
O2 Mg4 3 2.1142(11) no
O2 Ti1/Mg1 7_655 2.1172(16) no
O3 B1 . 1.387(3) yes
O3 Mg2 3_556 2.1296(12) no
O3 Mg2 3 2.1296(12) no
O4 Ti1/Mg1 1_556 1.9528(11) no
O5 Ti1/Mg1 1_556 2.0643(11) no
O5 Mg2 3_556 2.0645(17) no
O5 Mg3 3_556 2.0872(11) no
O5 Mg3 3 2.0872(11) no
